data_7038918
loop_
_publ_author_name
'Levason, William'
'Pugh, David'
'Purkis, Jamie M.'
'Reid, Gillian'

_publ_section_title
;
 Complexes of Group 2 dications with soft thioether- and
 selenoether-containing macrocycles.
;
_journal_issue 18
_journal_name_full 'Dalton transactions (Cambridge, England : 2003)'
_journal_page_first 7900
_journal_page_last 7911
_journal_paper_doi 10.1039/c6dt00808a
_journal_volume 45
_journal_year 2016
_chemical_formula_moiety '2(C32 H12 B F24), C16 H30 Ca N2 O2 S4'
_chemical_formula_sum 'C80 H54 B2 Ca F48 N2 O2 S4'
_chemical_formula_weight 2177.19
_chemical_name_systematic
;
 ?
;
_space_group_crystal_system monoclinic
_space_group_IT_number 15
_space_group_name_Hall '-C 2yc'
_space_group_name_H-M_alt 'C 1 2/c 1'
_symmetry_space_group_name_Hall '-C 2yc'
_symmetry_space_group_name_H-M 'C 1 2/c 1'
_atom_sites_solution_hydrogens geom
_audit_creation_method SHELXL-2013
_audit_update_record
;
2016-02-23 deposited with the CCDC.
2016-03-28 downloaded from the CCDC.
;
_cell_angle_alpha 90
_cell_angle_beta 97.626(2)
_cell_angle_gamma 90
_cell_formula_units_Z 4
_cell_length_a 18.674(3)
_cell_length_b 18.249(2)
_cell_length_c 26.280(4)
_cell_measurement_reflns_used 12569
_cell_measurement_temperature 100(2)
_cell_measurement_theta_max 27.5
_cell_measurement_theta_min 2.3
_cell_volume 8877(2)
_computing_cell_refinement
;
CrystalClear-SM Expert 2.1 b29 (Rigaku, 2013)
;
_computing_data_collection
;
CrystalClear-SM Expert 2.1 b29 (Rigaku, 2013)
;
_computing_data_reduction
;
CrystalClear-SM Expert 2.1 b29 (Rigaku, 2013)
;
_computing_molecular_graphics 'ORTEP-III (Farrugia, 2012)'
_computing_publication_material 'PLATON (Spek, 2003), WinGX (Farrugia, 1999) and enCIFer (Allen et al., 2004).'
_computing_structure_refinement 'SHELXL-2013 (Sheldrick, 2013)'
_computing_structure_solution 'SUPERFLIP (Palatinus and Chapuis, 2007)'
_diffrn_ambient_temperature 100(2)
_diffrn_detector 'CCD plate'
_diffrn_detector_area_resol_mean 28.5714
_diffrn_detector_type 'Rigaku HG Saturn724+ (2x2 bin mode)'
_diffrn_measured_fraction_theta_full 0.997
_diffrn_measured_fraction_theta_max 0.997
_diffrn_measurement_device 'four-circle \k diffractometer'
_diffrn_measurement_device_type 'Rigaku AFC12 (Right)'
_diffrn_measurement_method 'profile data from \w-scans'
_diffrn_measurement_specimen_support 'MiTeGen micromount'
_diffrn_radiation_collimation 'Confocal mirrors, VHF Varimax '
_diffrn_radiation_type MoK\a
_diffrn_radiation_wavelength 0.71075
_diffrn_reflns_av_R_equivalents 0.0443
_diffrn_reflns_av_unetI/netI 0.0409
_diffrn_reflns_Laue_measured_fraction_full 0.997
_diffrn_reflns_Laue_measured_fraction_max 0.997
_diffrn_reflns_limit_h_max 22
_diffrn_reflns_limit_h_min -22
_diffrn_reflns_limit_k_max 21
_diffrn_reflns_limit_k_min -21
_diffrn_reflns_limit_l_max 27
_diffrn_reflns_limit_l_min -31
_diffrn_reflns_number 28599
_diffrn_reflns_point_group_measured_fraction_full 0.997
_diffrn_reflns_point_group_measured_fraction_max 0.997
_diffrn_reflns_theta_full 25.000
_diffrn_reflns_theta_max 25.027
_diffrn_reflns_theta_min 2.941
_diffrn_source 'Rotating Anode'
_diffrn_source_current 55.0
_diffrn_source_power 2.475
_diffrn_source_voltage 45.0
_exptl_absorpt_coefficient_mu 0.314
_exptl_absorpt_correction_T_max 1.000
_exptl_absorpt_correction_T_min 0.610
_exptl_absorpt_correction_type multi-scan
_exptl_absorpt_process_details 'CrystalClear-SM Expert 2.1 b29 (Rigaku, 2013)'
_exptl_crystal_colour colourless
_exptl_crystal_density_diffrn 1.629
_exptl_crystal_description block
_exptl_crystal_F_000 4360
_exptl_crystal_size_max 0.070
_exptl_crystal_size_mid 0.070
_exptl_crystal_size_min 0.040
_refine_diff_density_max 1.628
_refine_diff_density_min -0.680
_refine_diff_density_rms 0.097
_refine_ls_extinction_method none
_refine_ls_goodness_of_fit_ref 1.043
_refine_ls_hydrogen_treatment constr
_refine_ls_matrix_type full
_refine_ls_number_parameters 822
_refine_ls_number_reflns 7839
_refine_ls_number_restraints 1071
_refine_ls_restrained_S_all 1.064
_refine_ls_R_factor_all 0.1199
_refine_ls_R_factor_gt 0.0885
_refine_ls_shift/su_max 0.001
_refine_ls_shift/su_mean 0.000
_refine_ls_structure_factor_coef Fsqd
_refine_ls_weighting_details 'w=1/[\s^2^(Fo^2^)+(0.1519P)^2^+37.5677P] where P=(Fo^2^+2Fc^2^)/3'
_refine_ls_weighting_scheme calc
_refine_ls_wR_factor_gt 0.2401
_refine_ls_wR_factor_ref 0.2718
_reflns_Friedel_coverage 0.000
_reflns_number_gt 5483
_reflns_number_total 7839
_reflns_threshold_expression 'I > 2\s(I)'
_cod_data_source_file c6dt00808a2.cif
_cod_data_source_block shelx
_cod_depositor_comments 'Adding full bibliography for 7038913--7038924.cif.'
_cod_original_cell_volume 8876(2)
_cod_database_code 7038918
_shelx_space_group_comment
;
The symmetry employed for this shelxl refinement is uniquely defined
by the following loop, which should always be used as a source of
symmetry information in preference to the above space-group names.
They are only intended as comments.
;
_shelx_estimated_absorpt_t_min 0.978
_shelx_estimated_absorpt_t_max 0.988
_shelxl_version_number 2013-4

loop_
_space_group_symop_operation_xyz
'x, y, z'
'-x, y, -z+1/2'
'x+1/2, y+1/2, z'
'-x+1/2, y+1/2, -z+1/2'
'-x, -y, -z'
'x, -y, z-1/2'
'-x+1/2, -y+1/2, -z'
'x+1/2, -y+1/2, z-1/2'

loop_
_atom_site_label
_atom_site_type_symbol
_atom_site_fract_x
_atom_site_fract_y
_atom_site_fract_z
_atom_site_U_iso_or_equiv
_atom_site_adp_type
_atom_site_occupancy
_atom_site_site_symmetry_order
_atom_site_calc_flag
_atom_site_refinement_flags_posn
_atom_site_refinement_flags_adp
_atom_site_refinement_flags_occupancy
_atom_site_disorder_assembly
_atom_site_disorder_group
C1 C 0.8521(2) 0.9430(2) 0.06526(17) 0.0302(9) Uani 1 1 d . U . . .
C2 C 0.8333(3) 0.8845(3) 0.0315(2) 0.0462(13) Uani 1 1 d . U . . .
H2 H 0.7839 0.8710 0.0238 0.055 Uiso 1 1 calc R U . . .
C3 C 0.8851(3) 0.8459(3) 0.0087(2) 0.0498(13) Uani 1 1 d . U . . .
C4 C 0.9577(3) 0.8628(3) 0.0194(2) 0.0429(12) Uani 1 1 d . U . . .
H4 H 0.9929 0.8365 0.0038 0.051 Uiso 1 1 calc R U . . .
C5 C 0.9770(2) 0.9189(2) 0.05326(18) 0.0324(9) Uani 1 1 d . U . . .
C6 C 0.9252(2) 0.9585(2) 0.07524(16) 0.0277(9) Uani 1 1 d . U . . .
H6 H 0.9406 0.9976 0.0979 0.033 Uiso 1 1 calc R U . . .
C7 C 0.8618(4) 0.7875(4) -0.0304(3) 0.0741(18) Uani 1 1 d . U . . .
C8 C 1.0550(2) 0.9380(3) 0.0662(2) 0.0428(11) Uani 1 1 d . U . . .
C9 C 0.82732(19) 1.0424(2) 0.13546(16) 0.0241(8) Uani 1 1 d . U . . .
C10 C 0.8610(2) 1.1098(2) 0.12864(17) 0.0281(9) Uani 1 1 d . U . . .
H10 H 0.8590 1.1292 0.0949 0.034 Uiso 1 1 calc R U . . .
C11 C 0.8973(2) 1.1492(2) 0.16963(16) 0.0279(9) Uani 1 1 d . U . . .
C12 C 0.9019(2) 1.1237(2) 0.21917(17) 0.0302(9) Uani 1 1 d . U . . .
H12 H 0.9254 1.1515 0.2470 0.036 Uiso 1 1 calc R U . . .
C13 C 0.8714(2) 1.0564(2) 0.22732(17) 0.0325(9) Uani 1 1 d . U . . .
C14 C 0.8342(2) 1.0173(2) 0.18623(17) 0.0305(9) Uani 1 1 d . U . . .
H14 H 0.8126 0.9719 0.1931 0.037 Uiso 1 1 calc R U . . .
C15 C 0.9290(3) 1.2225(3) 0.15944(18) 0.0406(11) Uani 1 1 d . U . . .
C16 C 0.8796(3) 1.0255(3) 0.27987(19) 0.0497(12) Uani 1 1 d D U . . .
C17 C 0.7243(2) 0.9421(2) 0.10267(17) 0.0314(9) Uani 1 1 d . U . . .
C18 C 0.6513(2) 0.9551(2) 0.08629(17) 0.0302(9) Uani 1 1 d . U . . .
H18 H 0.6381 0.9955 0.0642 0.036 Uiso 1 1 calc R U . . .
C19 C 0.5971(2) 0.9106(3) 0.10134(19) 0.0359(10) Uani 1 1 d . U . . .
C20 C 0.6132(3) 0.8521(3) 0.1334(2) 0.0440(12) Uani 1 1 d . U . . .
H20 H 0.5761 0.8226 0.1441 0.053 Uiso 1 1 calc R U . . .
C21 C 0.6852(3) 0.8372(3) 0.1496(2) 0.0486(13) Uani 1 1 d . U . . .
C22 C 0.7396(3) 0.8807(3) 0.1342(2) 0.0415(11) Uani 1 1 d . U . . .
H22 H 0.7886 0.8683 0.1453 0.050 Uiso 1 1 calc R U . . .
C23 C 0.5196(3) 0.9265(3) 0.0803(2) 0.0469(12) Uani 1 1 d D U . . .
C24 C 0.7056(4) 0.7755(4) 0.1866(3) 0.0703(18) Uani 1 1 d . U . . .
C25 C 0.7545(2) 1.0494(2) 0.03973(16) 0.0255(8) Uani 1 1 d . U . . .
C26 C 0.7168(2) 1.1123(2) 0.05022(16) 0.0265(8) Uani 1 1 d . U . . .
H26 H 0.7140 1.1247 0.0850 0.032 Uiso 1 1 calc R U . . .
C27 C 0.6831(2) 1.1577(2) 0.01195(17) 0.0318(9) Uani 1 1 d . U . . .
C28 C 0.6852(2) 1.1415(3) -0.03957(18) 0.0368(10) Uani 1 1 d . U . . .
H28 H 0.6619 1.1722 -0.0660 0.044 Uiso 1 1 calc R U . . .
C29 C 0.7220(2) 1.0799(3) -0.05090(17) 0.0352(10) Uani 1 1 d . U . . .
C30 C 0.7558(2) 1.0349(2) -0.01213(17) 0.0308(9) Uani 1 1 d . U . . .
H30 H 0.7806 0.9925 -0.0215 0.037 Uiso 1 1 calc R U . . .
C31 C 0.6430(3) 1.2237(3) 0.0262(2) 0.0477(13) Uani 1 1 d . U . . .
C32 C 0.7240(3) 1.0611(4) -0.1064(2) 0.0540(14) Uani 1 1 d . U . . .
C33 C 0.3233(6) 1.1003(7) 0.2497(5) 0.070(3) Uani 0.5 1 d D U P A -1
H33A H 0.2783 1.0716 0.2412 0.084 Uiso 0.5 1 calc R U P A -1
H33B H 0.3202 1.1449 0.2280 0.084 Uiso 0.5 1 calc R U P A -1
C34 C 0.3352(15) 1.1214(18) 0.3088(9) 0.097(6) Uani 0.5 1 d . U P A -1
H34A H 0.3251 1.0769 0.3282 0.116 Uiso 0.5 1 calc R U P A -1
H34B H 0.2977 1.1578 0.3142 0.116 Uiso 0.5 1 calc R U P A -1
C35 C 0.4152(13) 1.2571(9) 0.3367(7) 0.111(5) Uani 0.5 1 d D U P A -1
H35A H 0.3859 1.2744 0.3631 0.133 Uiso 0.5 1 calc R U P A -1
H35B H 0.4656 1.2729 0.3475 0.133 Uiso 0.5 1 calc R U P A -1
C36 C 0.3894(13) 1.2924(9) 0.2891(8) 0.104(5) Uani 0.5 1 d D U P A -1
H36A H 0.3900 1.3459 0.2954 0.125 Uiso 0.5 1 calc R U P A -1
H36B H 0.3382 1.2781 0.2796 0.125 Uiso 0.5 1 calc R U P A -1
C37 C 0.5243(8) 1.3158(9) 0.2552(8) 0.097(4) Uani 0.5 1 d D U P A -1
H37A H 0.5214 1.3694 0.2604 0.116 Uiso 0.5 1 calc R U P A -1
H37B H 0.5483 1.2925 0.2870 0.116 Uiso 0.5 1 calc R U P A -1
C38 C 0.5607(11) 1.2978(8) 0.2107(9) 0.104(5) Uani 0.5 1 d D U P A -1
H38A H 0.5987 1.3344 0.2069 0.125 Uiso 0.5 1 calc R U P A -1
H38B H 0.5255 1.2981 0.1790 0.125 Uiso 0.5 1 calc R U P A -1
C39 C 0.6452(7) 1.1931(8) 0.1899(5) 0.065(3) Uani 0.5 1 d . U P A -1
H39A H 0.6848 1.2290 0.1894 0.078 Uiso 0.5 1 calc R U P A -1
H39B H 0.6218 1.1870 0.1541 0.078 Uiso 0.5 1 calc R U P A -1
C40 C 0.6775(8) 1.1222(13) 0.2075(7) 0.054(4) Uani 0.5 1 d . U P A -1
H40A H 0.6986 1.1257 0.2440 0.065 Uiso 0.5 1 calc R U P A -1
H40B H 0.7166 1.1093 0.1871 0.065 Uiso 0.5 1 calc R U P A -1
C41 C 0.6321(12) 0.9885(13) 0.2458(11) 0.060(4) Uani 0.5 1 d D U P A -1
H41A H 0.6691 0.9555 0.2346 0.072 Uiso 0.5 1 calc R U P A -1
H41B H 0.6537 1.0135 0.2776 0.072 Uiso 0.5 1 calc R U P A -1
C42 C 0.5681(12) 0.9443(11) 0.2566(13) 0.063(5) Uani 0.5 1 d D U P A -1
H42A H 0.5607 0.9505 0.2929 0.075 Uiso 0.5 1 calc R U P A -1
H42B H 0.5769 0.8917 0.2505 0.075 Uiso 0.5 1 calc R U P A -1
C43 C 0.4158(12) 0.9304(11) 0.2452(11) 0.057(4) Uani 0.5 1 d D U P A -1
H43A H 0.3952 0.8909 0.2220 0.068 Uiso 0.5 1 calc R U P A -1
H43B H 0.4351 0.9075 0.2783 0.068 Uiso 0.5 1 calc R U P A -1
C44 C 0.3559(13) 0.9822(14) 0.2542(13) 0.068(5) Uani 0.5 1 d D U P A -1
H44A H 0.3461 0.9792 0.2903 0.082 Uiso 0.5 1 calc R U P A -1
H44B H 0.3110 0.9701 0.2314 0.082 Uiso 0.5 1 calc R U P A -1
O1 O 0.3824(6) 1.0592(5) 0.2423(4) 0.079(2) Uani 0.5 1 d D U P A -1
O2 O 0.5933(4) 1.2238(5) 0.2190(3) 0.0574(19) Uani 0.5 1 d . U P A -1
S1 S 0.4128(3) 1.1541(2) 0.33568(16) 0.0890(12) Uani 0.5 1 d . U P A -1
S2 S 0.4358(2) 1.27575(19) 0.23432(18) 0.0774(11) Uani 0.5 1 d . U P A -1
S3 S 0.6075(2) 1.0512(2) 0.19984(15) 0.0743(9) Uani 0.5 1 d . U P A -1
S4 S 0.49213(17) 0.97280(16) 0.21720(10) 0.0521(7) Uani 0.5 1 d . U P A -1
B1 B 0.7895(2) 0.9941(3) 0.08597(19) 0.0274(10) Uani 1 1 d . U . . .
F1A F 0.9053(6) 0.7847(7) -0.0688(5) 0.102(4) Uani 0.476(13) 1 d . U P B 1
F2A F 0.7967(6) 0.8025(7) -0.0588(5) 0.097(4) Uani 0.476(13) 1 d . U P B 1
F3A F 0.8531(9) 0.7242(5) -0.0119(6) 0.121(5) Uani 0.476(13) 1 d . U P B 1
F1B F 0.8057(5) 0.7539(6) -0.0231(5) 0.091(4) Uani 0.524(13) 1 d . U P B 2
F2B F 0.9135(4) 0.7380(5) -0.0328(4) 0.081(3) Uani 0.524(13) 1 d . U P B 2
F3B F 0.8452(9) 0.8173(6) -0.0779(4) 0.110(4) Uani 0.524(13) 1 d . U P B 2
F4 F 1.08460(18) 0.9062(2) 0.11017(16) 0.0823(12) Uani 1 1 d . U . . .
F5 F 1.09450(18) 0.9168(2) 0.03108(16) 0.0801(12) Uani 1 1 d . U . . .
F6 F 1.06691(15) 1.00901(17) 0.07288(15) 0.0628(10) Uani 1 1 d . U . . .
F7 F 0.9539(2) 1.22635(18) 0.11454(13) 0.0662(10) Uani 1 1 d . U . . .
F8 F 0.9821(2) 1.24245(19) 0.19513(14) 0.0737(12) Uani 1 1 d . U . . .
F9 F 0.8796(2) 1.27628(17) 0.15699(16) 0.0724(11) Uani 1 1 d . U . . .
F10A F 0.8734(6) 1.0715(3) 0.3164(2) 0.078(2) Uani 0.703(10) 1 d D U P C 1
F11A F 0.8347(4) 0.9713(4) 0.2859(4) 0.0580(19) Uani 0.703(10) 1 d . U P C 1
F12A F 0.9475(3) 0.9933(4) 0.2921(2) 0.087(3) Uani 0.703(10) 1 d . U P C 1
F13A F 0.5038(9) 0.9975(4) 0.0859(4) 0.056(2) Uani 0.73(2) 1 d . U P D 1
F14A F 0.5077(3) 0.9200(6) 0.0279(3) 0.065(3) Uani 0.73(2) 1 d . U P D 1
F15A F 0.4697(4) 0.8884(5) 0.0981(5) 0.065(2) Uani 0.73(2) 1 d . U P D 1
F10B F 0.8603(12) 0.9568(7) 0.2850(11) 0.074(5) Uani 0.297(10) 1 d D U P C 2
F11B F 0.9199(9) 1.0660(8) 0.3139(5) 0.067(4) Uani 0.297(10) 1 d D U P C 2
F12B F 0.8183(8) 1.0514(9) 0.2987(6) 0.085(4) Uani 0.297(10) 1 d D U P C 2
F13B F 0.4981(8) 0.8783(15) 0.0448(8) 0.061(5) Uani 0.27(2) 1 d . U P D 2
F14B F 0.4837(10) 0.9018(12) 0.1188(7) 0.045(4) Uani 0.27(2) 1 d D U P D 2
F15B F 0.500(3) 0.9952(10) 0.0695(17) 0.078(9) Uani 0.27(2) 1 d D U P D 2
F16 F 0.7615(3) 0.7376(2) 0.1751(2) 0.1023(15) Uani 1 1 d . U . . .
F17 F 0.7241(4) 0.8002(3) 0.23456(18) 0.1214(19) Uani 1 1 d . U . . .
F18 F 0.6532(3) 0.7285(3) 0.1888(2) 0.122(2) Uani 1 1 d . U . . .
F19 F 0.57866(17) 1.2073(2) 0.03973(17) 0.0814(13) Uani 1 1 d . U . . .
F20 F 0.67791(16) 1.25916(15) 0.06661(12) 0.0491(8) Uani 1 1 d . U . . .
F21 F 0.6319(3) 1.2732(2) -0.01128(15) 0.0943(14) Uani 1 1 d . U . . .
F22 F 0.7426(3) 1.1169(3) -0.13394(13) 0.0893(13) Uani 1 1 d . U . . .
F23 F 0.66031(18) 1.0360(3) -0.12855(13) 0.0885(14) Uani 1 1 d . U . . .
F24 F 0.77080(18) 1.0076(2) -0.11307(12) 0.0688(10) Uani 1 1 d . U . . .
Ca1 Ca 0.5000 1.12819(8) 0.2500 0.0423(4) Uani 1 2 d S TU P . .
C45A C 0.6150(13) 1.1319(9) 0.3644(7) 0.080(5) Uani 0.485(18) 1 d . U P A 1
C46A C 0.6559(15) 1.1317(14) 0.4163(9) 0.121(7) Uani 0.485(18) 1 d . U P A 1
H46A H 0.7065 1.1193 0.4142 0.182 Uiso 0.485(18) 1 calc R U P A 1
H46B H 0.6351 1.0953 0.4375 0.182 Uiso 0.485(18) 1 calc R U P A 1
H46C H 0.6533 1.1804 0.4317 0.182 Uiso 0.485(18) 1 calc R U P A 1
N1A N 0.5856(7) 1.1353(6) 0.3250(5) 0.056(4) Uani 0.485(18) 1 d . U P A 1
C45B C 0.5762(10) 1.1287(10) 0.3864(7) 0.083(5) Uani 0.515(18) 1 d . U P A 2
C46B C 0.6071(12) 1.1257(12) 0.4365(7) 0.100(6) Uani 0.515(18) 1 d . U P A 2
H46D H 0.5703 1.1131 0.4584 0.149 Uiso 0.515(18) 1 calc R U P A 2
H46E H 0.6281 1.1735 0.4469 0.149 Uiso 0.515(18) 1 calc R U P A 2
H46F H 0.6452 1.0883 0.4403 0.149 Uiso 0.515(18) 1 calc R U P A 2
N1B N 0.5487(8) 1.1280(7) 0.3445(5) 0.068(4) Uani 0.515(18) 1 d . U P A 2

loop_
_atom_site_aniso_label
_atom_site_aniso_U_11
_atom_site_aniso_U_22
_atom_site_aniso_U_33
_atom_site_aniso_U_23
_atom_site_aniso_U_13
_atom_site_aniso_U_12
C1 0.028(2) 0.026(2) 0.036(2) -0.0009(17) 0.0022(17) -0.0021(16)
C2 0.033(2) 0.036(2) 0.069(4) -0.015(2) 0.005(2) -0.0045(19)
C3 0.046(3) 0.036(2) 0.068(4) -0.020(2) 0.009(2) -0.002(2)
C4 0.037(2) 0.035(2) 0.057(3) -0.008(2) 0.008(2) 0.0087(19)
C5 0.027(2) 0.034(2) 0.036(2) 0.0039(18) 0.0037(18) 0.0043(17)
C6 0.0260(19) 0.030(2) 0.026(2) 0.0011(17) 0.0010(16) 0.0006(16)
C7 0.065(4) 0.061(4) 0.098(5) -0.036(3) 0.017(3) 0.000(3)
C8 0.030(2) 0.049(3) 0.049(3) -0.002(2) 0.007(2) 0.006(2)
C9 0.0171(17) 0.0283(19) 0.028(2) 0.0006(16) 0.0057(15) 0.0026(15)
C10 0.0224(19) 0.035(2) 0.026(2) 0.0029(17) -0.0011(16) -0.0033(16)
C11 0.028(2) 0.027(2) 0.028(2) 0.0009(16) 0.0011(17) -0.0014(16)
C12 0.032(2) 0.029(2) 0.027(2) -0.0041(17) -0.0026(17) 0.0036(17)
C13 0.036(2) 0.033(2) 0.029(2) 0.0021(17) 0.0067(18) 0.0026(18)
C14 0.032(2) 0.028(2) 0.033(2) 0.0023(17) 0.0075(18) -0.0018(17)
C15 0.048(3) 0.039(2) 0.031(2) -0.001(2) -0.010(2) -0.013(2)
C16 0.070(3) 0.044(3) 0.035(3) 0.000(2) 0.006(2) -0.008(2)
C17 0.028(2) 0.032(2) 0.034(2) -0.0011(18) 0.0042(17) -0.0052(17)
C18 0.028(2) 0.034(2) 0.029(2) -0.0028(18) 0.0037(17) -0.0082(17)
C19 0.026(2) 0.043(2) 0.040(3) -0.008(2) 0.0091(18) -0.0101(18)
C20 0.046(3) 0.044(3) 0.043(3) -0.005(2) 0.008(2) -0.024(2)
C21 0.052(3) 0.041(3) 0.051(3) 0.008(2) 0.000(2) -0.020(2)
C22 0.038(2) 0.035(2) 0.049(3) 0.007(2) -0.003(2) -0.0093(19)
C23 0.030(2) 0.060(3) 0.053(3) -0.016(2) 0.014(2) -0.015(2)
C24 0.070(4) 0.060(4) 0.076(4) 0.019(3) -0.008(3) -0.028(3)
C25 0.0184(17) 0.031(2) 0.027(2) -0.0038(16) 0.0033(15) -0.0047(15)
C26 0.0232(19) 0.034(2) 0.022(2) -0.0040(16) 0.0030(16) -0.0010(16)
C27 0.025(2) 0.039(2) 0.030(2) -0.0025(18) -0.0004(17) 0.0003(17)
C28 0.030(2) 0.049(3) 0.029(2) 0.001(2) -0.0036(18) 0.0028(19)
C29 0.023(2) 0.057(3) 0.025(2) -0.0062(19) 0.0012(17) -0.0048(19)
C30 0.0203(19) 0.041(2) 0.031(2) -0.0082(18) 0.0038(17) -0.0016(17)
C31 0.053(3) 0.046(3) 0.039(3) -0.004(2) -0.012(2) 0.016(2)
C32 0.042(3) 0.092(4) 0.027(3) -0.012(3) -0.001(2) 0.017(3)
C33 0.046(5) 0.094(6) 0.065(6) 0.051(5) -0.012(5) -0.034(4)
C34 0.121(11) 0.091(11) 0.092(11) 0.010(10) 0.067(9) -0.010(11)
C35 0.165(15) 0.068(7) 0.107(9) -0.034(7) 0.046(11) 0.025(8)
C36 0.125(12) 0.060(7) 0.133(11) -0.018(7) 0.040(10) 0.006(8)
C37 0.083(7) 0.065(5) 0.138(9) 0.002(7) -0.002(7) 0.019(5)
C38 0.097(10) 0.052(6) 0.172(15) 0.039(9) 0.051(10) -0.015(6)
C39 0.055(6) 0.091(7) 0.053(7) 0.010(6) 0.019(5) -0.004(5)
C40 0.027(5) 0.076(7) 0.056(10) -0.006(7) -0.009(5) 0.012(4)
C41 0.072(8) 0.047(7) 0.057(10) -0.023(6) -0.013(8) 0.002(6)
C42 0.067(9) 0.049(7) 0.073(11) -0.003(7) 0.011(8) 0.013(6)
C43 0.067(9) 0.059(7) 0.041(8) 0.004(7) -0.001(7) -0.011(6)
C44 0.071(9) 0.067(7) 0.068(13) -0.018(8) 0.015(9) -0.026(6)
O1 0.110(6) 0.060(4) 0.067(5) 0.000(4) 0.018(5) -0.029(4)
O2 0.047(4) 0.070(4) 0.058(5) 0.023(4) 0.021(3) 0.025(3)
S1 0.133(4) 0.072(2) 0.070(2) -0.0044(18) 0.043(2) 0.013(2)
S2 0.067(2) 0.0513(17) 0.121(3) -0.0013(19) 0.038(2) 0.0026(16)
S3 0.081(2) 0.075(2) 0.067(2) 0.0053(17) 0.0087(18) 0.0110(17)
S4 0.0697(18) 0.0508(15) 0.0360(15) 0.0037(11) 0.0080(13) 0.0125(13)
B1 0.022(2) 0.029(2) 0.031(2) 0.0001(18) 0.0035(18) -0.0030(17)
F1A 0.095(6) 0.111(7) 0.108(7) -0.070(6) 0.041(5) -0.029(5)
F2A 0.082(5) 0.103(7) 0.102(7) -0.064(5) -0.005(5) -0.008(5)
F3A 0.133(13) 0.040(5) 0.194(12) -0.034(5) 0.032(9) -0.019(6)
F1B 0.071(5) 0.072(7) 0.133(8) -0.059(6) 0.017(6) -0.036(5)
F2B 0.070(4) 0.068(5) 0.100(6) -0.059(4) -0.003(4) 0.014(4)
F3B 0.154(9) 0.083(5) 0.084(5) -0.025(4) -0.019(6) -0.019(5)
F4 0.0451(19) 0.112(3) 0.081(3) 0.030(2) -0.0217(18) 0.0071(19)
F5 0.0434(18) 0.111(3) 0.093(3) -0.048(2) 0.0330(18) -0.0132(19)
F6 0.0307(15) 0.0545(18) 0.102(3) -0.0121(18) 0.0037(16) -0.0057(13)
F7 0.096(3) 0.0594(19) 0.0456(19) 0.0025(15) 0.0166(17) -0.0421(18)
F8 0.087(2) 0.064(2) 0.057(2) 0.0222(16) -0.0378(19) -0.0444(19)
F9 0.081(2) 0.0348(16) 0.098(3) 0.0132(17) 0.000(2) -0.0019(15)
F10A 0.150(7) 0.052(3) 0.032(3) -0.002(2) 0.011(4) 0.002(4)
F11A 0.065(4) 0.071(4) 0.039(3) 0.022(3) 0.006(3) -0.019(3)
F12A 0.050(3) 0.135(6) 0.076(4) 0.077(4) 0.012(3) 0.030(3)
F13A 0.040(5) 0.057(3) 0.066(6) 0.006(3) -0.008(5) -0.004(2)
F14A 0.039(3) 0.104(6) 0.048(3) -0.013(3) -0.009(2) 0.001(3)
F15A 0.031(3) 0.064(4) 0.099(6) 0.014(4) 0.005(4) -0.022(2)
F10B 0.107(11) 0.053(6) 0.055(8) 0.019(5) -0.011(8) -0.003(6)
F11B 0.083(7) 0.085(7) 0.029(5) 0.022(5) -0.009(5) -0.020(6)
F12B 0.103(8) 0.109(10) 0.050(8) 0.011(8) 0.034(7) -0.010(8)
F13B 0.035(6) 0.092(9) 0.054(8) -0.022(7) 0.000(5) -0.001(6)
F14B 0.013(7) 0.061(9) 0.062(8) -0.012(7) 0.012(7) -0.012(5)
F15B 0.045(10) 0.076(7) 0.10(2) 0.039(10) -0.040(17) -0.020(8)
F16 0.109(3) 0.071(3) 0.125(4) 0.046(3) 0.007(3) 0.015(2)
F17 0.202(6) 0.090(3) 0.064(3) 0.033(2) -0.012(3) -0.014(3)
F18 0.111(3) 0.087(3) 0.163(5) 0.075(3) -0.004(3) -0.045(3)
F19 0.0347(17) 0.088(3) 0.120(3) -0.052(2) 0.0014(18) 0.0167(16)
F20 0.0589(18) 0.0394(15) 0.0457(17) -0.0098(13) -0.0050(14) 0.0100(13)
F21 0.152(4) 0.068(2) 0.054(2) 0.0062(18) -0.017(2) 0.057(2)
F22 0.125(4) 0.117(3) 0.0302(18) 0.010(2) 0.026(2) 0.022(3)
F23 0.0443(18) 0.175(4) 0.0426(19) -0.050(2) -0.0091(15) 0.011(2)
F24 0.0577(19) 0.115(3) 0.0331(17) -0.0253(18) 0.0038(14) 0.0277(19)
Ca1 0.0443(8) 0.0447(8) 0.0408(8) 0.000 0.0161(6) 0.000
C45A 0.100(12) 0.075(9) 0.062(8) -0.006(8) -0.005(8) 0.001(9)
C46A 0.125(11) 0.127(10) 0.099(8) 0.002(8) -0.031(8) 0.003(8)
N1A 0.051(7) 0.062(6) 0.051(6) -0.005(5) -0.001(5) -0.009(5)
C45B 0.075(10) 0.101(10) 0.068(7) -0.014(8) -0.009(8) -0.004(8)
C46B 0.102(9) 0.120(9) 0.072(7) -0.005(7) -0.003(7) -0.017(8)
N1B 0.061(8) 0.095(8) 0.049(5) -0.001(6) 0.009(5) -0.004(6)

loop_
_atom_type_symbol
_atom_type_description
_atom_type_scat_dispersion_real
_atom_type_scat_dispersion_imag
_atom_type_scat_source
C C 0.0033 0.0016 'International Tables Vol C Tables 4.2.6.8 and 6.1.1.4'
H H 0.0000 0.0000 'International Tables Vol C Tables 4.2.6.8 and 6.1.1.4'
B B 0.0013 0.0007 'International Tables Vol C Tables 4.2.6.8 and 6.1.1.4'
N N 0.0061 0.0033 'International Tables Vol C Tables 4.2.6.8 and 6.1.1.4'
O O 0.0106 0.0060 'International Tables Vol C Tables 4.2.6.8 and 6.1.1.4'
F F 0.0171 0.0103 'International Tables Vol C Tables 4.2.6.8 and 6.1.1.4'
S S 0.1246 0.1234 'International Tables Vol C Tables 4.2.6.8 and 6.1.1.4'
Ca Ca 0.2262 0.3064 'International Tables Vol C Tables 4.2.6.8 and 6.1.1.4'

loop_
_geom_angle_atom_site_label_1
_geom_angle_atom_site_label_2
_geom_angle_atom_site_label_3
_geom_angle
_geom_angle_site_symmetry_1
_geom_angle_site_symmetry_3
C6 C1 C2 115.7(4) . .
C6 C1 B1 123.2(4) . .
C2 C1 B1 120.7(4) . .
C3 C2 C1 121.7(4) . .
C3 C2 H2 119.1 . .
C1 C2 H2 119.1 . .
C4 C3 C2 121.2(5) . .
C4 C3 C7 119.0(5) . .
C2 C3 C7 119.7(5) . .
C5 C4 C3 117.7(4) . .
C5 C4 H4 121.1 . .
C3 C4 H4 121.1 . .
C4 C5 C6 121.2(4) . .
C4 C5 C8 119.2(4) . .
C6 C5 C8 119.6(4) . .
C1 C6 C5 122.5(4) . .
C1 C6 H6 118.8 . .
C5 C6 H6 118.8 . .
F1B C7 F2B 107.6(9) . .
F1B C7 F3B 104.1(10) . .
F2B C7 F3B 107.9(9) . .
F3A C7 F2A 103.9(11) . .
F3A C7 F1A 111.3(10) . .
F2A C7 F1A 100.1(10) . .
F1B C7 C3 114.5(7) . .
F3A C7 C3 115.0(9) . .
F2B C7 C3 111.5(6) . .
F3B C7 C3 110.8(7) . .
F2A C7 C3 112.8(6) . .
F1A C7 C3 112.4(7) . .
F5 C8 F6 106.3(4) . .
F5 C8 F4 105.7(4) . .
F6 C8 F4 105.5(4) . .
F5 C8 C5 113.1(4) . .
F6 C8 C5 113.7(4) . .
F4 C8 C5 111.9(4) . .
C14 C9 C10 115.0(4) . .
C14 C9 B1 123.5(4) . .
C10 C9 B1 121.3(4) . .
C11 C10 C9 122.3(4) . .
C11 C10 H10 118.9 . .
C9 C10 H10 118.9 . .
C12 C11 C10 121.3(4) . .
C12 C11 C15 119.7(4) . .
C10 C11 C15 119.0(4) . .
C11 C12 C13 118.2(4) . .
C11 C12 H12 120.9 . .
C13 C12 H12 120.9 . .
C12 C13 C14 120.4(4) . .
C12 C13 C16 119.3(4) . .
C14 C13 C16 120.3(4) . .
C13 C14 C9 122.8(4) . .
C13 C14 H14 118.6 . .
C9 C14 H14 118.6 . .
F8 C15 F7 107.3(4) . .
F8 C15 F9 106.2(4) . .
F7 C15 F9 103.8(4) . .
F8 C15 C11 113.3(4) . .
F7 C15 C11 113.5(4) . .
F9 C15 C11 112.0(4) . .
F10B C16 F11B 127.2(14) . .
F10A C16 F11A 106.1(7) . .
F10B C16 F12B 92.1(13) . .
F11B C16 F12B 89.5(11) . .
F10A C16 F12A 105.7(6) . .
F11A C16 F12A 103.2(6) . .
F10A C16 C13 115.9(5) . .
F10B C16 C13 117.5(13) . .
F11B C16 C13 113.6(7) . .
F11A C16 C13 114.1(6) . .
F12B C16 C13 102.4(7) . .
F12A C16 C13 110.7(5) . .
C18 C17 C22 115.7(4) . .
C18 C17 B1 123.1(4) . .
C22 C17 B1 121.3(4) . .
C17 C18 C19 122.0(4) . .
C17 C18 H18 119.0 . .
C19 C18 H18 119.0 . .
C20 C19 C18 121.3(4) . .
C20 C19 C23 119.9(4) . .
C18 C19 C23 118.7(4) . .
C19 C20 C21 118.1(4) . .
C19 C20 H20 121.0 . .
C21 C20 H20 121.0 . .
C20 C21 C22 120.9(5) . .
C20 C21 C24 120.0(5) . .
C22 C21 C24 119.0(5) . .
C21 C22 C17 122.0(5) . .
C21 C22 H22 119.0 . .
C17 C22 H22 119.0 . .
F13B C23 F15B 115.7(18) . .
F15A C23 F13A 107.3(9) . .
F13B C23 F14B 99.9(11) . .
F15B C23 F14B 109(2) . .
F15A C23 F14A 106.7(5) . .
F13A C23 F14A 100.6(7) . .
F15A C23 C19 117.7(6) . .
F13B C23 C19 108.8(8) . .
F15B C23 C19 119(2) . .
F13A C23 C19 111.2(7) . .
F14B C23 C19 101.9(10) . .
F14A C23 C19 111.9(4) . .
F18 C24 F16 106.6(6) . .
F18 C24 F17 106.3(6) . .
F16 C24 F17 106.2(6) . .
F18 C24 C21 113.1(5) . .
F16 C24 C21 112.6(6) . .
F17 C24 C21 111.5(6) . .
C30 C25 C26 115.2(4) . .
C30 C25 B1 123.3(4) . .
C26 C25 B1 121.3(4) . .
C27 C26 C25 122.7(4) . .
C27 C26 H26 118.6 . .
C25 C26 H26 118.6 . .
C26 C27 C28 120.7(4) . .
C26 C27 C31 119.6(4) . .
C28 C27 C31 119.7(4) . .
C29 C28 C27 117.7(4) . .
C29 C28 H28 121.2 . .
C27 C28 H28 121.2 . .
C28 C29 C30 121.1(4) . .
C28 C29 C32 118.4(4) . .
C30 C29 C32 120.5(4) . .
C25 C30 C29 122.6(4) . .
C25 C30 H30 118.7 . .
C29 C30 H30 118.7 . .
F19 C31 F21 107.0(5) . .
F19 C31 F20 105.0(4) . .
F21 C31 F20 105.7(4) . .
F19 C31 C27 112.7(4) . .
F21 C31 C27 113.3(5) . .
F20 C31 C27 112.4(4) . .
F22 C32 F23 108.0(5) . .
F22 C32 F24 105.5(5) . .
F23 C32 F24 104.6(5) . .
F22 C32 C29 113.4(5) . .
F23 C32 C29 111.5(4) . .
F24 C32 C29 113.2(4) . .
O1 C33 C34 105.1(14) . .
O1 C33 H33A 110.7 . .
C34 C33 H33A 110.7 . .
O1 C33 H33B 110.7 . .
C34 C33 H33B 110.7 . .
H33A C33 H33B 108.8 . .
C33 C34 S1 120.8(16) . .
C33 C34 H34A 107.1 . .
S1 C34 H34A 107.1 . .
C33 C34 H34B 107.1 . .
S1 C34 H34B 107.1 . .
H34A C34 H34B 106.8 . .
C36 C35 S1 115.7(13) . .
C36 C35 H35A 108.4 . .
S1 C35 H35A 108.4 . .
C36 C35 H35B 108.4 . .
S1 C35 H35B 108.4 . .
H35A C35 H35B 107.4 . .
C35 C36 S2 118.7(15) . .
C35 C36 H36A 107.6 . .
S2 C36 H36A 107.6 . .
C35 C36 H36B 107.6 . .
S2 C36 H36B 107.6 . .
H36A C36 H36B 107.1 . .
C38 C37 S2 99.6(12) . .
C38 C37 H37A 111.8 . .
S2 C37 H37A 111.8 . .
C38 C37 H37B 111.8 . .
S2 C37 H37B 111.8 . .
H37A C37 H37B 109.6 . .
C37 C38 O2 108.1(13) . .
C37 C38 H38A 110.1 . .
O2 C38 H38A 110.1 . .
C37 C38 H38B 110.1 . .
O2 C38 H38B 110.1 . .
H38A C38 H38B 108.4 . .
O2 C39 C40 117.1(12) . .
O2 C39 H39A 108.0 . .
C40 C39 H39A 108.0 . .
O2 C39 H39B 108.0 . .
C40 C39 H39B 108.0 . .
H39A C39 H39B 107.3 . .
C39 C40 S3 109.2(9) . .
C39 C40 H40A 109.8 . .
S3 C40 H40A 109.8 . .
C39 C40 H40B 109.8 . .
S3 C40 H40B 109.8 . .
H40A C40 H40B 108.3 . .
C42 C41 S3 110.6(18) . .
C42 C41 H41A 109.5 . .
S3 C41 H41A 109.5 . .
C42 C41 H41B 109.5 . .
S3 C41 H41B 109.5 . .
H41A C41 H41B 108.1 . .
C41 C42 S4 109.8(18) . .
C41 C42 H42A 109.7 . .
S4 C42 H42A 109.7 . .
C41 C42 H42B 109.7 . .
S4 C42 H42B 109.7 . .
H42A C42 H42B 108.2 . .
C44 C43 S4 115.3(16) . .
C44 C43 H43A 108.5 . .
S4 C43 H43A 108.5 . .
C44 C43 H43B 108.5 . .
S4 C43 H43B 108.5 . .
H43A C43 H43B 107.5 . .
C43 C44 O1 105.9(17) . .
C43 C44 H44A 110.6 . .
O1 C44 H44A 110.6 . .
C43 C44 H44B 110.6 . .
O1 C44 H44B 110.6 . .
H44A C44 H44B 108.7 . .
C33 O1 C44 100.6(13) . .
C33 O1 Ca1 115.3(7) . .
C44 O1 Ca1 138.0(12) . .
C39 O2 C38 125.0(10) . .
C39 O2 Ca1 115.1(7) . .
C38 O2 Ca1 111.6(8) . .
C34 S1 C35 112.8(14) . .
C34 S1 Ca1 99.0(9) . .
C35 S1 Ca1 98.9(6) . .
C36 S2 C37 101.8(10) . .
C36 S2 Ca1 105.8(6) . .
C37 S2 Ca1 89.3(5) . .
C41 S3 C40 106.2(9) . .
C41 S3 Ca1 98.2(8) . .
C40 S3 Ca1 97.7(7) . .
C42 S4 C43 104.5(12) . .
C42 S4 Ca1 96.3(8) . .
C43 S4 Ca1 107.1(7) . .
C1 B1 C25 109.5(3) . .
C1 B1 C17 110.1(3) . .
C25 B1 C17 108.4(3) . .
C1 B1 C9 108.3(3) . .
C25 B1 C9 110.0(3) . .
C17 B1 C9 110.6(3) . .
N1A Ca1 N1A 173.7(5) . 2_655
N1A Ca1 O1 125.4(4) . .
N1A Ca1 O1 58.4(4) 2_655 .
N1B Ca1 N1B 179.8(6) . 2_655
N1A Ca1 O2 79.7(4) . .
N1A Ca1 O2 96.1(4) 2_655 .
O1 Ca1 O2 154.3(3) . .
N1A Ca1 S3 88.5(4) . .
N1A Ca1 S3 94.6(4) 2_655 .
O1 Ca1 S3 111.7(2) . .
O2 Ca1 S3 70.09(18) . .
N1A Ca1 S2 106.4(3) . .
N1A Ca1 S2 67.5(3) 2_655 .
O1 Ca1 S2 96.4(2) . .
O2 Ca1 S2 68.33(17) . .
S3 Ca1 S2 132.03(11) . .
N1A Ca1 S4 107.3(3) . .
N1A Ca1 S4 79.0(3) 2_655 .
O1 Ca1 S4 59.2(2) . .
O2 Ca1 S4 123.13(18) . .
S3 Ca1 S4 54.24(10) . .
S2 Ca1 S4 145.95(11) . .
N1A Ca1 S1 74.9(4) . .
N1A Ca1 S1 104.1(4) 2_655 .
O1 Ca1 S1 65.3(2) . .
O2 Ca1 S1 124.8(2) . .
S3 Ca1 S1 153.78(12) . .
S2 Ca1 S1 73.10(12) . .
S4 Ca1 S1 111.09(11) . .
N1A C45A C46A 177(2) . .
C45A C46A H46A 109.5 . .
C45A C46A H46B 109.5 . .
H46A C46A H46B 109.5 . .
C45A C46A H46C 109.5 . .
H46A C46A H46C 109.5 . .
H46B C46A H46C 109.5 . .
C45A N1A Ca1 165.9(15) . .
N1B C45B C46B 177(2) . .
C45B C46B H46D 109.5 . .
C45B C46B H46E 109.5 . .
H46D C46B H46E 109.5 . .
C45B C46B H46F 109.5 . .
H46D C46B H46F 109.5 . .
H46E C46B H46F 109.5 . .
C45B N1B Ca1 174.7(14) . .

loop_
_geom_bond_atom_site_label_1
_geom_bond_atom_site_label_2
_geom_bond_distance
_geom_bond_site_symmetry_2
C1 C6 1.384(6) .
C1 C2 1.402(6) .
C1 B1 1.645(6) .
C2 C3 1.396(7) .
C2 H2 0.9500 .
C3 C4 1.381(7) .
C3 C7 1.503(8) .
C4 C5 1.373(7) .
C4 H4 0.9500 .
C5 C6 1.394(6) .
C5 C8 1.492(6) .
C6 H6 0.9500 .
C7 F1B 1.251(11) .
C7 F3A 1.273(14) .
C7 F2B 1.330(10) .
C7 F3B 1.360(13) .
C7 F2A 1.367(13) .
C7 F1A 1.380(13) .
C8 F5 1.315(6) .
C8 F6 1.322(6) .
C8 F4 1.344(6) .
C9 C14 1.400(6) .
C9 C10 1.403(6) .
C9 B1 1.650(6) .
C10 C11 1.394(6) .
C10 H10 0.9500 .
C11 C12 1.375(6) .
C11 C15 1.501(6) .
C12 C13 1.381(6) .
C12 H12 0.9500 .
C13 C14 1.400(6) .
C13 C16 1.481(7) .
C14 H14 0.9500 .
C15 F8 1.323(5) .
C15 F7 1.326(6) .
C15 F9 1.342(6) .
C16 F10A 1.291(6) .
C16 F10B 1.317(10) .
C16 F11B 1.317(9) .
C16 F11A 1.320(8) .
C16 F12B 1.388(9) .
C16 F12A 1.395(7) .
C17 C18 1.395(6) .
C17 C22 1.400(6) .
C17 B1 1.648(6) .
C18 C19 1.396(6) .
C18 H18 0.9500 .
C19 C20 1.367(7) .
C19 C23 1.507(7) .
C20 C21 1.382(8) .
C20 H20 0.9500 .
C21 C22 1.391(7) .
C21 C24 1.502(8) .
C22 H22 0.9500 .
C23 F15A 1.299(8) .
C23 F13B 1.304(15) .
C23 F15B 1.327(10) .
C23 F13A 1.342(9) .
C23 F14B 1.365(9) .
C23 F14A 1.371(8) .
C24 F18 1.308(7) .
C24 F16 1.320(9) .
C24 F17 1.340(8) .
C25 C30 1.392(6) .
C25 C26 1.394(6) .
C25 B1 1.646(6) .
C26 C27 1.387(6) .
C26 H26 0.9500 .
C27 C28 1.391(6) .
C27 C31 1.493(7) .
C28 C29 1.371(7) .
C28 H28 0.9500 .
C29 C30 1.393(7) .
C29 C32 1.504(7) .
C30 H30 0.9500 .
C31 F19 1.331(7) .
C31 F21 1.332(6) .
C31 F20 1.337(6) .
C32 F22 1.321(8) .
C32 F23 1.333(7) .
C32 F24 1.339(6) .
C33 O1 1.370(9) .
C33 C34 1.59(3) .
C33 H33A 0.9900 .
C33 H33B 0.9900 .
C34 S1 1.64(3) .
C34 H34A 0.9900 .
C34 H34B 0.9900 .
C35 C36 1.433(17) .
C35 S1 1.881(17) .
C35 H35A 0.9900 .
C35 H35B 0.9900 .
C36 S2 1.80(2) .
C36 H36A 0.9900 .
C36 H36B 0.9900 .
C37 C38 1.465(17) .
C37 S2 1.824(15) .
C37 H37A 0.9900 .
C37 H37B 0.9900 .
C38 O2 1.486(19) .
C38 H38A 0.9900 .
C38 H38B 0.9900 .
C39 O2 1.426(14) .
C39 C40 1.48(3) .
C39 H39A 0.9900 .
C39 H39B 0.9900 .
C40 S3 1.83(2) .
C40 H40A 0.9900 .
C40 H40B 0.9900 .
C41 C42 1.500(16) .
C41 S3 1.68(3) .
C41 H41A 0.9900 .
C41 H41B 0.9900 .
C42 S4 1.72(3) .
C42 H42A 0.9900 .
C42 H42B 0.9900 .
C43 C44 1.508(17) .
C43 S4 1.86(2) .
C43 H43A 0.9900 .
C43 H43B 0.9900 .
C44 O1 1.54(3) .
C44 H44A 0.9900 .
C44 H44B 0.9900 .
O1 Ca1 2.515(10) .
O2 Ca1 2.668(8) .
S1 Ca1 2.986(4) .
S2 Ca1 2.954(4) .
S3 Ca1 2.906(4) .
S4 Ca1 2.962(3) .
Ca1 N1A 2.371(10) .
Ca1 N1A 2.371(10) 2_655
Ca1 N1B 2.528(12) .
Ca1 N1B 2.528(12) 2_655
C45A N1A 1.106(18) .
C45A C46A 1.47(2) .
C46A H46A 0.9800 .
C46A H46B 0.9800 .
C46A H46C 0.9800 .
C45B N1B 1.152(18) .
C45B C46B 1.37(2) .
C46B H46D 0.9800 .
C46B H46E 0.9800 .
C46B H46F 0.9800 .

loop_
_geom_torsion_atom_site_label_1
_geom_torsion_atom_site_label_2
_geom_torsion_atom_site_label_3
_geom_torsion_atom_site_label_4
_geom_torsion
C6 C1 C2 C3 -1.3(8)
B1 C1 C2 C3 172.4(5)
C1 C2 C3 C4 1.2(9)
C1 C2 C3 C7 -175.3(6)
C2 C3 C4 C5 0.2(8)
C7 C3 C4 C5 176.7(6)
C3 C4 C5 C6 -1.5(7)
C3 C4 C5 C8 179.2(5)
C2 C1 C6 C5 0.0(7)
B1 C1 C6 C5 -173.5(4)
C4 C5 C6 C1 1.4(7)
C8 C5 C6 C1 -179.3(4)
C4 C3 C7 F1B 151.0(10)
C2 C3 C7 F1B -32.4(12)
C4 C3 C7 F3A 96.7(11)
C2 C3 C7 F3A -86.8(11)
C4 C3 C7 F2B 28.5(11)
C2 C3 C7 F2B -154.9(8)
C4 C3 C7 F3B -91.6(10)
C2 C3 C7 F3B 85.0(11)
C4 C3 C7 F2A -144.3(10)
C2 C3 C7 F2A 32.3(12)
C4 C3 C7 F1A -32.0(12)
C2 C3 C7 F1A 144.5(10)
C4 C5 C8 F5 22.4(7)
C6 C5 C8 F5 -156.9(5)
C4 C5 C8 F6 143.8(5)
C6 C5 C8 F6 -35.5(6)
C4 C5 C8 F4 -96.8(6)
C6 C5 C8 F4 83.8(6)
C14 C9 C10 C11 -1.2(6)
B1 C9 C10 C11 -175.9(4)
C9 C10 C11 C12 0.1(6)
C9 C10 C11 C15 -177.2(4)
C10 C11 C12 C13 1.9(6)
C15 C11 C12 C13 179.2(4)
C11 C12 C13 C14 -2.7(6)
C11 C12 C13 C16 176.2(4)
C12 C13 C14 C9 1.7(7)
C16 C13 C14 C9 -177.2(4)
C10 C9 C14 C13 0.3(6)
B1 C9 C14 C13 174.9(4)
C12 C11 C15 F8 25.5(7)
C10 C11 C15 F8 -157.1(4)
C12 C11 C15 F7 148.3(4)
C10 C11 C15 F7 -34.3(6)
C12 C11 C15 F9 -94.6(5)
C10 C11 C15 F9 82.8(5)
C12 C13 C16 F10A 40.5(8)
C14 C13 C16 F10A -140.6(7)
C12 C13 C16 F10B -169.3(12)
C14 C13 C16 F10B 9.6(14)
C12 C13 C16 F11B -3.3(11)
C14 C13 C16 F11B 175.6(10)
C12 C13 C16 F11A 164.2(6)
C14 C13 C16 F11A -16.9(8)
C12 C13 C16 F12B 91.7(9)
C14 C13 C16 F12B -89.4(9)
C12 C13 C16 F12A -79.8(6)
C14 C13 C16 F12A 99.0(6)
C22 C17 C18 C19 1.3(7)
B1 C17 C18 C19 -179.4(4)
C17 C18 C19 C20 0.5(7)
C17 C18 C19 C23 -177.6(4)
C18 C19 C20 C21 -1.4(7)
C23 C19 C20 C21 176.6(5)
C19 C20 C21 C22 0.4(8)
C19 C20 C21 C24 177.4(6)
C20 C21 C22 C17 1.5(8)
C24 C21 C22 C17 -175.5(6)
C18 C17 C22 C21 -2.3(7)
B1 C17 C22 C21 178.4(5)
C20 C19 C23 F15A 7.6(9)
C18 C19 C23 F15A -174.3(7)
C20 C19 C23 F13B -74.1(16)
C18 C19 C23 F13B 104.1(16)
C20 C19 C23 F15B 150(2)
C18 C19 C23 F15B -32(2)
C20 C19 C23 F13A 131.9(8)
C18 C19 C23 F13A -50.0(9)
C20 C19 C23 F14B 30.9(11)
C18 C19 C23 F14B -151.0(10)
C20 C19 C23 F14A -116.5(7)
C18 C19 C23 F14A 61.6(8)
C20 C21 C24 F18 18.4(10)
C22 C21 C24 F18 -164.6(6)
C20 C21 C24 F16 139.3(6)
C22 C21 C24 F16 -43.7(8)
C20 C21 C24 F17 -101.4(7)
C22 C21 C24 F17 75.6(8)
C30 C25 C26 C27 -0.3(6)
B1 C25 C26 C27 -176.1(4)
C25 C26 C27 C28 0.5(6)
C25 C26 C27 C31 179.3(4)
C26 C27 C28 C29 -0.5(6)
C31 C27 C28 C29 -179.3(4)
C27 C28 C29 C30 0.4(7)
C27 C28 C29 C32 179.2(4)
C26 C25 C30 C29 0.2(6)
B1 C25 C30 C29 175.9(4)
C28 C29 C30 C25 -0.2(7)
C32 C29 C30 C25 -179.0(4)
C26 C27 C31 F19 -77.0(5)
C28 C27 C31 F19 101.8(5)
C26 C27 C31 F21 161.3(4)
C28 C27 C31 F21 -19.9(7)
C26 C27 C31 F20 41.5(6)
C28 C27 C31 F20 -139.7(5)
C28 C29 C32 F22 49.4(6)
C30 C29 C32 F22 -131.8(5)
C28 C29 C32 F23 -72.9(7)
C30 C29 C32 F23 106.0(5)
C28 C29 C32 F24 169.5(5)
C30 C29 C32 F24 -11.7(7)
O1 C33 C34 S1 48(3)
S1 C35 C36 S2 -62(2)
S2 C37 C38 O2 -87.9(14)
O2 C39 C40 S3 66.3(17)
S3 C41 C42 S4 1(2)
S4 C43 C44 O1 -6(3)
C34 C33 O1 C44 88.9(19)
C34 C33 O1 Ca1 -68.6(14)
C43 C44 O1 C33 177.6(19)
C43 C44 O1 Ca1 -34(3)
C40 C39 O2 C38 173.4(15)
C40 C39 O2 Ca1 -41.3(15)
C37 C38 O2 C39 -166.5(12)
C37 C38 O2 Ca1 47.1(17)
C33 C34 S1 C35 94(2)
C33 C34 S1 Ca1 -10(2)
C36 C35 S1 C34 -48(2)
C36 C35 S1 Ca1 55.8(18)
C35 C36 S2 C37 -64.7(18)
C35 C36 S2 Ca1 27.9(18)
C38 C37 S2 C36 177.4(11)
C38 C37 S2 Ca1 71.4(10)
C42 C41 S3 C40 158.5(16)
C42 C41 S3 Ca1 57.9(16)
C39 C40 S3 C41 -150.6(14)
C39 C40 S3 Ca1 -49.7(13)
C41 C42 S4 C43 -166.7(15)
C41 C42 S4 Ca1 -57.2(17)
C44 C43 S4 C42 129.5(17)
C44 C43 S4 Ca1 28(2)
C6 C1 B1 C25 98.5(5)
C2 C1 B1 C25 -74.7(5)
C6 C1 B1 C17 -142.5(4)
C2 C1 B1 C17 44.3(6)
C6 C1 B1 C9 -21.4(6)
C2 C1 B1 C9 165.4(4)
C30 C25 B1 C1 23.8(5)
C26 C25 B1 C1 -160.7(3)
C30 C25 B1 C17 -96.3(4)
C26 C25 B1 C17 79.2(5)
C30 C25 B1 C9 142.7(4)
C26 C25 B1 C9 -41.8(5)
C18 C17 B1 C1 -131.0(4)
C22 C17 B1 C1 48.2(6)
C18 C17 B1 C25 -11.3(6)
C22 C17 B1 C25 167.9(4)
C18 C17 B1 C9 109.3(5)
C22 C17 B1 C9 -71.5(5)
C14 C9 B1 C1 -88.4(5)
C10 C9 B1 C1 85.8(4)
C14 C9 B1 C25 152.0(4)
C10 C9 B1 C25 -33.8(5)
C14 C9 B1 C17 32.4(5)
C10 C9 B1 C17 -153.4(4)
